data_7215600
loop_
_publ_author_name
'Zhang, Peng-Peng'
'Peng, Jun'
'Sha, Jing-Quan'
'Tian, Ai-Xiang'
'Pang, Hai-Jun'
'Chen, Yuan'
'Zhu, Min'

_publ_section_title
;
 Assembly of two new polyoxometalate-templated supramolecular compounds by
 utilizing a ligand with a combination of rigidness and flexibility
;
_journal_coden_ASTM CRECF4
_journal_issue 5
_journal_name_full CrystEngComm
_journal_page_first 902
_journal_page_last 908
_journal_paper_doi 10.1039/b817653a
_journal_volume 11
_journal_year 2009
_chemical_formula_sum 'C42 H42 Cu3 Mo12 N12 O40 P'
_chemical_formula_weight 2727.78
_space_group_IT_number 2
_symmetry_cell_setting triclinic
_symmetry_space_group_name_Hall '-P 1'
_symmetry_space_group_name_H-M 'P -1'
_atom_sites_solution_hydrogens geom
_atom_sites_solution_primary direct
_atom_sites_solution_secondary difmap
_audit_creation_method SHELXL-97
_cell_angle_alpha 104.684(2)
_cell_angle_beta 97.188(2)
_cell_angle_gamma 100.502(2)
_cell_formula_units_Z 1
_cell_length_a 11.0336(15)
_cell_length_b 12.6711(17)
_cell_length_c 13.1776(18)
_cell_measurement_reflns_used 25
_cell_measurement_temperature 296(2)
_cell_measurement_theta_max 15
_cell_measurement_theta_min 7.5
_cell_volume 1723.6(4)
_computing_cell_refinement 'Bruker XSCANS'
_computing_data_collection 'Bruker XSCANS'
_computing_data_reduction 'Bruker SHELXTL'
_computing_molecular_graphics 'Bruker SHELXTL'
_computing_publication_material 'Bruker SHELXTL'
_computing_structure_refinement 'SHELXL-97 (Sheldrick, 1997)'
_computing_structure_solution 'SHELXS-97 (Sheldrick, 1990)'
_diffrn_ambient_temperature 296(2)
_diffrn_measured_fraction_theta_full 0.962
_diffrn_measured_fraction_theta_max 0.962
_diffrn_measurement_device_type 'Bruker P4'
_diffrn_measurement_method '\w scans'
_diffrn_radiation_monochromator graphite
_diffrn_radiation_source 'fine-focus sealed tube'
_diffrn_radiation_type MoK\a
_diffrn_radiation_wavelength 0.71073
_diffrn_reflns_av_R_equivalents 0.0185
_diffrn_reflns_av_sigmaI/netI 0.0491
_diffrn_reflns_limit_h_max 11
_diffrn_reflns_limit_h_min -13
_diffrn_reflns_limit_k_max 15
_diffrn_reflns_limit_k_min -15
_diffrn_reflns_limit_l_max 16
_diffrn_reflns_limit_l_min -15
_diffrn_reflns_number 9551
_diffrn_reflns_theta_full 26.67
_diffrn_reflns_theta_max 26.67
_diffrn_reflns_theta_min 1.62
_diffrn_standards_decay_% NONE
_diffrn_standards_interval_count 150
_diffrn_standards_number 0
_exptl_absorpt_coefficient_mu 3.133
_exptl_absorpt_correction_T_max 0.731
_exptl_absorpt_correction_T_min 0.651
_exptl_absorpt_correction_type none
_exptl_crystal_colour 'dark red'
_exptl_crystal_density_diffrn 2.628
_exptl_crystal_density_method 'not measured'
_exptl_crystal_description block
_exptl_crystal_F_000 1304
_exptl_crystal_size_max 0.149
_exptl_crystal_size_mid 0.117
_exptl_crystal_size_min 0.1
_refine_diff_density_max 1.827
_refine_diff_density_min -1.132
_refine_diff_density_rms 0.159
_refine_ls_extinction_method none
_refine_ls_goodness_of_fit_ref 1.059
_refine_ls_hydrogen_treatment constr
_refine_ls_matrix_type full
_refine_ls_number_parameters 507
_refine_ls_number_reflns 6981
_refine_ls_number_restraints 0
_refine_ls_restrained_S_all 1.059
_refine_ls_R_factor_all 0.0768
_refine_ls_R_factor_gt 0.0459
_refine_ls_shift/su_max 0.001
_refine_ls_shift/su_mean 0.000
_refine_ls_structure_factor_coef Fsqd
_refine_ls_weighting_details 'calc w=1/[\s^2^(Fo^2^)+(0.0658P)^2^+0.2403P] where P=(Fo^2^+2Fc^2^)/3'
_refine_ls_weighting_scheme calc
_refine_ls_wR_factor_gt 0.1125
_refine_ls_wR_factor_ref 0.1283
_reflns_number_gt 4774
_reflns_number_total 7256
_reflns_threshold_expression >2sigma(I)
_cod_duplicate_entry 7200542
_cod_data_source_file b817653a.cif
_cod_data_source_block ppa
_cod_depositor_comments
;
The following automatic conversions were performed:

'_symmetry_cell_setting' value 'Triclinic' changed to 'triclinic'
according to
/usr/data/users/saulius/automatic-downloads/retrospective/RSC/lib/dictionaries/cif_core.dic
dictionary named 'cif_core.dic' version 2.4.2 from 2011-04-26.

Automatic conversion script
Id: cif_fix_values 2281 2013-09-26 08:29:07Z andrius 

 Updated bibliographic information.

 Antanas Vaitkus,
 2019-09-18

 Marked entry as a duplicate of entry 7200542.

 Antanas Vaitkus,
 2019-09-18
;
_cod_original_sg_symbol_H-M 'P-1 '
_cod_database_code 7215600

loop_
_symmetry_equiv_pos_as_xyz
'x, y, z'
'-x, -y, -z'

loop_
_atom_site_label
_atom_site_type_symbol
_atom_site_fract_x
_atom_site_fract_y
_atom_site_fract_z
_atom_site_U_iso_or_equiv
_atom_site_adp_type
_atom_site_occupancy
_atom_site_symmetry_multiplicity
_atom_site_calc_flag
_atom_site_refinement_flags
P1 P 0.0000 0.0000 0.5000 0.0254(5) Uani 1 2 d S
Mo1 Mo 0.00375(6) 0.17322(5) 0.75887(5) 0.03183(16) Uani 1 1 d .
Mo2 Mo 0.28718(6) 0.17691(5) 0.65504(5) 0.03886(18) Uani 1 1 d .
Mo3 Mo -0.04313(6) -0.12271(5) 0.71140(5) 0.03578(17) Uani 1 1 d .
Mo4 Mo -0.04763(6) -0.29528(5) 0.45261(6) 0.04086(18) Uani 1 1 d .
Mo5 Mo 0.28392(6) 0.00578(6) 0.39418(5) 0.03866(18) Uani 1 1 d .
Mo6 Mo 0.23938(6) -0.11764(6) 0.60501(6) 0.04448(19) Uani 1 1 d .
Cu2 Cu -0.26912(12) 0.24564(10) 0.87893(9) 0.0637(3) Uani 1 1 d .
N1 N -0.2583(6) -0.0051(6) 1.0125(5) 0.0489(17) Uani 1 1 d .
N2 N -0.2545(6) 0.4488(5) 0.6896(5) 0.0440(15) Uani 1 1 d .
N4 N -0.9133(7) -0.4625(6) 0.8961(6) 0.0587(19) Uani 1 1 d .
N5 N -0.2653(6) 0.3570(5) 0.8104(5) 0.0485(17) Uani 1 1 d .
N6 N -0.7674(6) -0.4494(5) 0.7996(5) 0.0486(17) Uani 1 1 d .
N8 N -0.2817(7) 0.1407(6) 0.9571(6) 0.0583(19) Uani 1 1 d .
C1 C -0.8304(9) -0.3676(7) 0.7924(7) 0.059(2) Uani 1 1 d .
H1A H -0.8151 -0.3160 0.7539 0.070 Uiso 1 1 calc R
C2 C -0.3408(8) 0.0454(7) 1.0680(6) 0.053(2) Uani 1 1 d .
H2A H -0.3795 0.0222 1.1199 0.064 Uiso 1 1 calc R
C3 C -0.2618(8) 0.5242(8) 0.7825(7) 0.060(2) Uani 1 1 d .
H3A H -0.2623 0.5995 0.7934 0.072 Uiso 1 1 calc R
C4 C -0.2681(9) 0.4658(8) 0.8545(7) 0.064(3) Uani 1 1 d .
H4A H -0.2737 0.4958 0.9254 0.077 Uiso 1 1 calc R
C5 C -0.2574(8) 0.3507(6) 0.7089(6) 0.048(2) Uani 1 1 d .
H5A H -0.2544 0.2856 0.6581 0.058 Uiso 1 1 calc R
C6 C -0.6524(8) -0.4637(7) 0.7562(7) 0.058(2) Uani 1 1 d .
H6B H -0.6631 -0.4581 0.6837 0.070 Uiso 1 1 calc R
H6A H -0.6390 -0.5377 0.7541 0.070 Uiso 1 1 calc R
C7 C -0.4814(8) -0.2975(7) 0.7790(6) 0.048(2) Uani 1 1 d .
H7A H -0.5097 -0.3000 0.7087 0.058 Uiso 1 1 calc R
C8 C -0.8173(9) -0.5050(7) 0.8623(7) 0.054(2) Uani 1 1 d .
H8A H -0.7903 -0.5644 0.8803 0.065 Uiso 1 1 calc R
C9 C -0.3546(9) 0.1322(7) 1.0339(7) 0.058(2) Uani 1 1 d .
H9A H -0.4056 0.1805 1.0578 0.070 Uiso 1 1 calc R
C10 C -0.2308(8) -0.1132(7) 1.0128(7) 0.052(2) Uani 1 1 d .
H10B H -0.2179 -0.1185 1.0854 0.063 Uiso 1 1 calc R
H10A H -0.1543 -0.1198 0.9851 0.063 Uiso 1 1 calc R
C11 C -0.4964(8) -0.3734(7) 0.9279(7) 0.051(2) Uani 1 1 d .
H11A H -0.5348 -0.4271 0.9575 0.061 Uiso 1 1 calc R
C12 C -0.2246(9) 0.0568(7) 0.9473(7) 0.056(2) Uani 1 1 d .
H12A H -0.1684 0.0423 0.9013 0.068 Uiso 1 1 calc R
C13 C -0.3809(8) -0.2133(7) 0.8397(6) 0.050(2) Uani 1 1 d .
H13A H -0.3422 -0.1602 0.8096 0.060 Uiso 1 1 calc R
C14 C -0.2547(8) 0.4728(8) 0.5863(7) 0.055(2) Uani 1 1 d .
H14B H -0.2318 0.4122 0.5366 0.066 Uiso 1 1 calc R
H14A H -0.1926 0.5409 0.5951 0.066 Uiso 1 1 calc R
C15 C -0.3952(8) -0.2884(7) 0.9887(6) 0.050(2) Uani 1 1 d .
H15A H -0.3664 -0.2858 1.0589 0.059 Uiso 1 1 calc R
C16 C -0.9198(9) -0.3774(8) 0.8530(8) 0.063(2) Uani 1 1 d .
H16A H -0.9772 -0.3321 0.8634 0.076 Uiso 1 1 calc R
C17 C -0.6040(8) 0.4100(7) 0.4744(6) 0.0438(18) Uiso 1 1 d .
H17 H -0.6730 0.3502 0.4573 0.053 Uiso 1 1 calc R
C18 C -0.3827(8) 0.4866(7) 0.5408(6) 0.0456(19) Uani 1 1 d .
C19 C -0.4864(8) 0.3985(7) 0.5153(6) 0.049(2) Uani 1 1 d .
H19 H -0.4772 0.3303 0.5257 0.058 Uiso 1 1 calc R
C20 C -0.3371(7) -0.2076(6) 0.9454(6) 0.0431(18) Uani 1 1 d .
C21 C -0.5400(8) -0.3777(6) 0.8219(6) 0.0451(19) Uani 1 1 d .
Cu1 Cu -1.0000 -0.5000 1.0000 0.0731(5) Uani 1 2 d S
O1 O 0.3005(8) 0.0360(5) 0.6777(5) 0.082(2) Uani 1 1 d .
O2 O 0.2080(5) 0.1003(4) 0.3303(5) 0.0604(17) Uani 1 1 d .
O3 O 0.0029(6) 0.2762(7) 0.6792(6) 0.085(2) Uani 1 1 d .
O5 O 0.1442(8) 0.0119(7) 0.5238(7) 0.0272(19) Uani 0.50 1 d P
O6 O 0.1764(6) 0.1865(7) 0.7568(6) 0.084(2) Uani 1 1 d .
O7 O 0.2967(8) -0.0921(5) 0.4831(5) 0.085(2) Uani 1 1 d .
O8 O 0.1240(5) -0.2467(6) 0.5123(5) 0.088(3) Uani 1 1 d .
O10 O 0.4138(6) 0.0060(6) 0.3442(6) 0.078(2) Uani 1 1 d .
O11 O 0.3359(8) 0.1270(5) 0.5221(5) 0.086(2) Uani 1 1 d .
O12 O 0.0019(5) 0.0299(4) 0.7848(5) 0.0638(18) Uani 1 1 d .
O13 O 0.2103(6) 0.2791(7) 0.6024(6) 0.080(2) Uani 1 1 d .
O14 O 0.1263(5) -0.1224(6) 0.7031(5) 0.087(2) Uani 1 1 d .
O15 O 0.0237(8) -0.0953(7) 0.5516(6) 0.0242(18) Uani 0.50 1 d P
O16 O 0.3450(6) -0.1778(5) 0.6534(5) 0.0678(18) Uani 1 1 d .
O17 O 0.0575(8) 0.1134(7) 0.5860(7) 0.031(2) Uani 0.50 1 d P
O18 O -0.0669(6) -0.1787(5) 0.8100(5) 0.0689(18) Uani 1 1 d .
O19 O 0.4183(5) 0.2598(5) 0.7295(4) 0.0636(17) Uani 1 1 d .
O20 O -0.0548(8) 0.0075(7) 0.5965(7) 0.029(2) Uani 0.50 1 d P
O21 O 0.0065(6) 0.2515(5) 0.8817(4) 0.0658(17) Uani 1 1 d .
O22 O -0.1708(5) 0.1189(4) 0.7092(5) 0.0612(17) Uani 1 1 d .
O23 O -0.0712(6) -0.4316(4) 0.4285(4) 0.0574(15) Uani 1 1 d .
O9 O -0.0851(7) -0.2517(6) 0.5914(5) 0.080(2) Uiso 1 1 d .

loop_
_atom_site_aniso_label
_atom_site_aniso_U_11
_atom_site_aniso_U_22
_atom_site_aniso_U_33
_atom_site_aniso_U_23
_atom_site_aniso_U_13
_atom_site_aniso_U_12
P1 0.0227(12) 0.0214(11) 0.0313(12) 0.0071(10) 0.0028(10) 0.0051(10)
Mo1 0.0340(4) 0.0311(3) 0.0299(3) 0.0061(2) 0.0102(3) 0.0065(3)
Mo2 0.0257(3) 0.0339(3) 0.0478(4) 0.0086(3) -0.0056(3) -0.0041(3)
Mo3 0.0476(4) 0.0324(3) 0.0330(3) 0.0136(3) 0.0170(3) 0.0102(3)
Mo4 0.0412(4) 0.0205(3) 0.0588(4) 0.0085(3) 0.0100(3) 0.0048(3)
Mo5 0.0275(4) 0.0477(4) 0.0410(4) 0.0107(3) 0.0131(3) 0.0070(3)
Mo6 0.0340(4) 0.0406(4) 0.0601(5) 0.0176(3) -0.0040(3) 0.0152(3)
Cu2 0.0776(9) 0.0610(7) 0.0666(7) 0.0309(6) 0.0221(6) 0.0267(7)
N1 0.048(4) 0.047(4) 0.050(4) 0.013(3) 0.011(3) 0.007(3)
N2 0.043(4) 0.042(4) 0.053(4) 0.018(3) 0.010(3) 0.017(3)
N4 0.066(5) 0.048(4) 0.065(5) 0.021(4) 0.017(4) 0.009(4)
N5 0.059(5) 0.044(4) 0.052(4) 0.020(3) 0.013(3) 0.023(3)
N6 0.047(4) 0.043(4) 0.049(4) 0.006(3) 0.010(3) 0.000(3)
N8 0.071(5) 0.047(4) 0.066(5) 0.024(4) 0.022(4) 0.019(4)
C1 0.065(6) 0.050(5) 0.070(6) 0.031(5) 0.018(5) 0.010(5)
C2 0.056(6) 0.058(5) 0.043(5) 0.013(4) 0.018(4) 0.002(4)
C3 0.063(6) 0.051(5) 0.062(6) 0.007(4) 0.001(5) 0.027(5)
C4 0.083(7) 0.070(6) 0.046(5) 0.008(4) 0.004(5) 0.050(6)
C5 0.058(5) 0.040(4) 0.051(5) 0.006(4) 0.010(4) 0.030(4)
C6 0.056(6) 0.050(5) 0.059(5) -0.002(4) 0.020(4) 0.009(4)
C7 0.052(5) 0.055(5) 0.039(4) 0.012(4) 0.009(4) 0.021(4)
C8 0.063(6) 0.042(5) 0.058(5) 0.018(4) 0.007(5) 0.006(4)
C9 0.066(6) 0.046(5) 0.066(6) 0.013(4) 0.029(5) 0.015(5)
C10 0.043(5) 0.049(5) 0.067(6) 0.020(4) 0.006(4) 0.014(4)
C11 0.050(5) 0.041(4) 0.066(6) 0.016(4) 0.021(4) 0.012(4)
C12 0.067(6) 0.057(5) 0.061(5) 0.030(4) 0.039(5) 0.016(5)
C13 0.051(5) 0.049(5) 0.060(5) 0.026(4) 0.015(4) 0.015(4)
C14 0.048(5) 0.070(6) 0.066(6) 0.034(5) 0.025(4) 0.026(5)
C15 0.060(6) 0.049(5) 0.048(5) 0.028(4) 0.010(4) 0.014(4)
C16 0.053(6) 0.057(6) 0.084(7) 0.026(5) 0.014(5) 0.012(5)
C18 0.055(5) 0.053(5) 0.043(4) 0.023(4) 0.022(4) 0.023(4)
C19 0.050(5) 0.047(5) 0.057(5) 0.025(4) 0.015(4) 0.014(4)
C20 0.042(5) 0.043(4) 0.048(5) 0.012(4) 0.012(4) 0.015(4)
C21 0.047(5) 0.041(4) 0.043(4) 0.006(4) 0.005(4) 0.012(4)
Cu1 0.0632(11) 0.0857(13) 0.0784(12) 0.0342(10) 0.0267(9) 0.0113(10)
O1 0.157(7) 0.042(3) 0.050(4) 0.014(3) 0.027(4) 0.024(4)
O2 0.047(4) 0.032(3) 0.091(5) 0.016(3) -0.018(3) 0.003(3)
O3 0.046(4) 0.135(6) 0.131(6) 0.107(5) 0.044(4) 0.044(4)
O5 0.020(5) 0.028(5) 0.032(5) 0.006(4) 0.009(4) 0.005(4)
O6 0.051(4) 0.130(6) 0.122(6) 0.099(5) 0.040(4) 0.045(4)
O7 0.161(8) 0.037(3) 0.050(4) 0.010(3) 0.014(4) 0.013(4)
O8 0.038(4) 0.114(6) 0.072(4) -0.034(4) 0.019(3) -0.004(4)
O10 0.042(4) 0.072(4) 0.127(6) 0.025(4) 0.044(4) 0.012(3)
O11 0.175(8) 0.041(3) 0.044(4) 0.015(3) 0.015(4) 0.028(4)
O12 0.046(4) 0.038(3) 0.094(5) 0.014(3) -0.018(3) 0.006(3)
O13 0.048(4) 0.127(6) 0.112(5) 0.089(5) 0.041(4) 0.040(4)
O14 0.039(4) 0.101(5) 0.077(5) -0.039(4) 0.014(3) -0.005(4)
O15 0.021(5) 0.024(4) 0.027(4) 0.006(4) 0.007(4) 0.004(4)
O16 0.062(4) 0.078(4) 0.082(4) 0.040(4) 0.013(3) 0.036(4)
O17 0.029(5) 0.024(5) 0.043(5) 0.014(4) 0.006(4) 0.003(4)
O18 0.078(5) 0.068(4) 0.071(4) 0.044(3) 0.015(3) 0.007(4)
O19 0.046(4) 0.069(4) 0.059(4) 0.009(3) -0.001(3) -0.011(3)
O20 0.028(5) 0.029(5) 0.032(5) 0.006(4) 0.017(4) 0.007(4)
O21 0.078(5) 0.061(4) 0.046(3) -0.009(3) -0.001(3) 0.027(3)
O22 0.055(4) 0.035(3) 0.085(4) 0.016(3) -0.014(3) 0.007(3)
O23 0.081(4) 0.031(3) 0.061(4) 0.013(3) 0.016(3) 0.013(3)

loop_
_atom_type_symbol
_atom_type_description
_atom_type_scat_dispersion_real
_atom_type_scat_dispersion_imag
_atom_type_scat_source
C C 0.0033 0.0016 'International Tables Vol C Tables 4.2.6.8 and 6.1.1.4'
H H 0.0000 0.0000 'International Tables Vol C Tables 4.2.6.8 and 6.1.1.4'
N N 0.0061 0.0033 'International Tables Vol C Tables 4.2.6.8 and 6.1.1.4'
O O 0.0106 0.0060 'International Tables Vol C Tables 4.2.6.8 and 6.1.1.4'
P P 0.1023 0.0942 'International Tables Vol C Tables 4.2.6.8 and 6.1.1.4'
Cu Cu 0.3201 1.2651 'International Tables Vol C Tables 4.2.6.8 and 6.1.1.4'
Mo Mo -1.6832 0.6857 'International Tables Vol C Tables 4.2.6.8 and 6.1.1.4'

loop_
_geom_angle_atom_site_label_1
_geom_angle_atom_site_label_2
_geom_angle_atom_site_label_3
_geom_angle
_geom_angle_site_symmetry_1
_geom_angle_site_symmetry_3
O20 P1 O20 180.000(2) 2_556 .
O20 P1 O17 68.5(5) 2_556 2_556
O20 P1 O17 111.5(5) . 2_556
O20 P1 O17 111.5(5) 2_556 .
O20 P1 O17 68.5(5) . .
O17 P1 O17 180.0(9) 2_556 .
O20 P1 O5 111.8(5) 2_556 2_556
O20 P1 O5 68.2(5) . 2_556
O17 P1 O5 72.2(4) 2_556 2_556
O17 P1 O5 107.8(4) . 2_556
O20 P1 O5 68.2(5) 2_556 .
O20 P1 O5 111.8(5) . .
O17 P1 O5 107.8(4) 2_556 .
O17 P1 O5 72.2(4) . .
O5 P1 O5 180.000(1) 2_556 .
O20 P1 O15 68.7(4) 2_556 2_556
O20 P1 O15 111.3(4) . 2_556
O17 P1 O15 107.1(4) 2_556 2_556
O17 P1 O15 72.9(4) . 2_556
O5 P1 O15 73.0(4) 2_556 2_556
O5 P1 O15 107.0(4) . 2_556
O20 P1 O15 111.3(4) 2_556 .
O20 P1 O15 68.7(4) . .
O17 P1 O15 72.9(4) 2_556 .
O17 P1 O15 107.1(4) . .
O5 P1 O15 107.0(4) 2_556 .
O5 P1 O15 73.0(4) . .
O15 P1 O15 180.000(2) 2_556 .
O22 Mo1 O12 85.9(2) . .
O22 Mo1 O21 101.2(3) . .
O12 Mo1 O21 100.3(3) . .
O22 Mo1 O3 89.3(3) . .
O12 Mo1 O3 157.1(3) . .
O21 Mo1 O3 102.6(3) . .
O22 Mo1 O6 157.4(3) . .
O12 Mo1 O6 87.3(3) . .
O21 Mo1 O6 101.3(3) . .
O3 Mo1 O6 88.7(3) . .
O22 Mo1 O17 94.3(3) . .
O12 Mo1 O17 92.9(3) . .
O21 Mo1 O17 160.3(3) . .
O3 Mo1 O17 65.2(3) . .
O6 Mo1 O17 64.5(3) . .
O22 Mo1 O20 65.3(3) . .
O12 Mo1 O20 64.3(3) . .
O21 Mo1 O20 159.1(3) . .
O3 Mo1 O20 93.4(3) . .
O6 Mo1 O20 92.3(3) . .
O17 Mo1 O20 40.5(3) . .
O19 Mo2 O11 102.3(3) . .
O19 Mo2 O13 101.7(3) . .
O11 Mo2 O13 89.3(3) . .
O19 Mo2 O1 101.6(3) . .
O11 Mo2 O1 87.7(3) . .
O13 Mo2 O1 156.6(3) . .
O19 Mo2 O6 101.0(3) . .
O11 Mo2 O6 156.7(3) . .
O13 Mo2 O6 87.0(3) . .
O1 Mo2 O6 86.5(3) . .
O19 Mo2 O5 159.6(3) . .
O11 Mo2 O5 63.4(3) . .
O13 Mo2 O5 92.9(3) . .
O1 Mo2 O5 65.1(3) . .
O6 Mo2 O5 93.8(3) . .
O19 Mo2 O17 157.1(3) . .
O11 Mo2 O17 95.7(3) . .
O13 Mo2 O17 64.2(3) . .
O1 Mo2 O17 93.0(3) . .
O6 Mo2 O17 62.0(3) . .
O5 Mo2 O17 43.2(3) . .
O18 Mo3 O14 103.4(3) . .
O18 Mo3 O12 101.2(3) . .
O14 Mo3 O12 89.9(3) . .
O18 Mo3 O9 101.6(3) . .
O14 Mo3 O9 87.1(3) . .
O12 Mo3 O9 157.1(3) . .
O18 Mo3 O2 100.4(3) . 2_556
O14 Mo3 O2 156.2(3) . 2_556
O12 Mo3 O2 87.1(2) . 2_556
O9 Mo3 O2 86.5(3) . 2_556
O18 Mo3 O15 160.3(3) . .
O14 Mo3 O15 63.7(3) . .
O12 Mo3 O15 93.8(3) . .
O9 Mo3 O15 64.6(3) . .
O2 Mo3 O15 92.9(3) 2_556 .
O8 Mo4 O23 102.8(3) . .
O8 Mo4 O9 89.0(3) . .
O23 Mo4 O9 102.0(3) . .
O8 Mo4 O3 87.4(3) . 2_556
O23 Mo4 O3 101.1(3) . 2_556
O9 Mo4 O3 156.9(3) . 2_556
O8 Mo4 O13 155.9(3) . 2_556
O23 Mo4 O13 101.1(3) . 2_556
O9 Mo4 O13 88.3(3) . 2_556
O3 Mo4 O13 85.8(3) 2_556 2_556
O8 Mo4 O15 64.2(3) . .
O23 Mo4 O15 159.1(3) . .
O9 Mo4 O15 63.2(3) . .
O3 Mo4 O15 94.8(3) 2_556 .
O13 Mo4 O15 93.4(3) 2_556 .
O10 Mo5 O11 102.5(4) . .
O10 Mo5 O2 102.5(3) . .
O11 Mo5 O2 88.4(3) . .
O10 Mo5 O7 102.0(4) . .
O11 Mo5 O7 86.9(2) . .
O2 Mo5 O7 155.6(3) . .
O10 Mo5 O22 101.0(3) . 2_556
O11 Mo5 O22 156.4(3) . 2_556
O2 Mo5 O22 87.9(2) . 2_556
O7 Mo5 O22 87.0(3) . 2_556
O10 Mo5 O5 159.9(3) . .
O11 Mo5 O5 64.0(3) . .
O2 Mo5 O5 92.4(3) . .
O7 Mo5 O5 64.0(3) . .
O22 Mo5 O5 92.9(3) 2_556 .
O16 Mo6 O7 102.9(3) . .
O16 Mo6 O1 103.5(3) . .
O7 Mo6 O1 89.5(3) . .
O16 Mo6 O8 99.8(3) . .
O7 Mo6 O8 87.3(3) . .
O1 Mo6 O8 156.6(3) . .
O16 Mo6 O14 100.5(3) . .
O7 Mo6 O14 156.5(3) . .
O1 Mo6 O14 87.7(3) . .
O8 Mo6 O14 86.0(3) . .
O16 Mo6 O15 155.0(3) . .
O7 Mo6 O15 95.2(3) . .
O1 Mo6 O15 93.6(3) . .
O8 Mo6 O15 63.6(3) . .
O14 Mo6 O15 61.7(3) . .
O16 Mo6 O5 161.0(3) . .
O7 Mo6 O5 63.4(3) . .
O1 Mo6 O5 65.1(3) . .
O8 Mo6 O5 92.9(3) . .
O14 Mo6 O5 94.4(3) . .
O15 Mo6 O5 44.0(3) . .
N5 Cu2 N8 174.5(3) . .
C12 N1 C2 106.1(7) . .
C12 N1 C10 127.1(7) . .
C2 N1 C10 126.1(7) . .
C5 N2 C3 107.8(7) . .
C5 N2 C14 127.2(7) . .
C3 N2 C14 124.8(7) . .
C8 N4 C16 106.1(8) . .
C8 N4 Cu1 125.7(6) . .
C16 N4 Cu1 127.5(7) . .
C5 N5 C4 104.2(7) . .
C5 N5 Cu2 128.9(5) . .
C4 N5 Cu2 126.9(6) . .
C8 N6 C1 108.7(7) . .
C8 N6 C6 125.5(8) . .
C1 N6 C6 125.4(7) . .
C12 N8 C9 105.6(7) . .
C12 N8 Cu2 126.5(6) . .
C9 N8 Cu2 127.9(6) . .
C16 C1 N6 105.7(8) . .
C16 C1 H1A 127.2 . .
N6 C1 H1A 127.2 . .
C9 C2 N1 107.4(7) . .
C9 C2 H2A 126.3 . .
N1 C2 H2A 126.3 . .
N2 C3 C4 105.1(8) . .
N2 C3 H3A 127.4 . .
C4 C3 H3A 127.4 . .
N5 C4 C3 111.4(8) . .
N5 C4 H4A 124.3 . .
C3 C4 H4A 124.3 . .
N5 C5 N2 111.5(7) . .
N5 C5 H5A 124.3 . .
N2 C5 H5A 124.3 . .
N6 C6 C21 111.8(7) . .
N6 C6 H6B 109.3 . .
C21 C6 H6B 109.3 . .
N6 C6 H6A 109.3 . .
C21 C6 H6A 109.3 . .
H6B C6 H6A 107.9 . .
C21 C7 C13 120.7(7) . .
C21 C7 H7A 119.7 . .
C13 C7 H7A 119.7 . .
N6 C8 N4 109.6(8) . .
N6 C8 H8A 125.2 . .
N4 C8 H8A 125.2 . .
C2 C9 N8 109.7(8) . .
C2 C9 H9A 125.1 . .
N8 C9 H9A 125.1 . .
N1 C10 C20 110.8(6) . .
N1 C10 H10B 109.5 . .
C20 C10 H10B 109.5 . .
N1 C10 H10A 109.5 . .
C20 C10 H10A 109.5 . .
H10B C10 H10A 108.1 . .
C15 C11 C21 119.8(7) . .
C15 C11 H11A 120.1 . .
C21 C11 H11A 120.1 . .
N8 C12 N1 111.1(7) . .
N8 C12 H12A 124.4 . .
N1 C12 H12A 124.4 . .
C20 C13 C7 120.7(7) . .
C20 C13 H13A 119.7 . .
C7 C13 H13A 119.7 . .
N2 C14 C18 111.5(6) . .
N2 C14 H14B 109.3 . .
C18 C14 H14B 109.3 . .
N2 C14 H14A 109.3 . .
C18 C14 H14A 109.3 . .
H14B C14 H14A 108.0 . .
C11 C15 C20 120.7(8) . .
C11 C15 H15A 119.7 . .
C20 C15 H15A 119.7 . .
C1 C16 N4 110.0(9) . .
C1 C16 H16A 125.0 . .
N4 C16 H16A 125.0 . .
C19 C17 C18 119.0(8) . 2_466
C19 C17 H17 120.5 . .
C18 C17 H17 120.5 2_466 .
C19 C18 C17 119.7(7) . 2_466
C19 C18 C14 120.6(7) . .
C17 C18 C14 119.7(8) 2_466 .
C18 C19 C17 121.3(8) . .
C18 C19 H19 119.4 . .
C17 C19 H19 119.4 . .
C13 C20 C15 118.9(7) . .
C13 C20 C10 120.6(7) . .
C15 C20 C10 120.5(7) . .
C7 C21 C11 119.3(7) . .
C7 C21 C6 119.4(7) . .
C11 C21 C6 121.3(7) . .
N4 Cu1 N4 180.000(2) . 2_347
Mo6 O1 Mo2 137.9(4) . .
Mo5 O2 Mo3 139.2(3) . 2_556
Mo1 O3 Mo4 139.0(4) . 2_556
P1 O5 O20 53.4(4) . 2_556
P1 O5 O17 53.9(4) . .
O20 O5 O17 90.1(6) 2_556 .
P1 O5 Mo5 126.2(5) . .
O20 O5 Mo5 72.8(4) 2_556 .
O17 O5 Mo5 134.7(5) . .
P1 O5 Mo2 122.7(4) . .
O20 O5 Mo2 133.5(5) 2_556 .
O17 O5 Mo2 68.8(4) . .
Mo5 O5 Mo2 92.9(3) . .
P1 O5 Mo6 121.9(4) . .
O20 O5 Mo6 132.2(5) 2_556 .
O17 O5 Mo6 127.3(5) . .
Mo5 O5 Mo6 92.6(3) . .
Mo2 O5 Mo6 91.3(3) . .
Mo2 O6 Mo1 138.9(4) . .
Mo6 O7 Mo5 139.1(4) . .
Mo4 O8 Mo6 139.8(4) . .
Mo2 O11 Mo5 139.3(4) . .
Mo1 O12 Mo3 139.9(4) . .
Mo2 O13 Mo4 140.2(4) . 2_556
Mo3 O14 Mo6 140.4(4) . .
P1 O15 O20 52.7(4) . .
P1 O15 Mo4 122.1(4) . .
O20 O15 Mo4 132.8(5) . .
P1 O15 Mo3 125.8(4) . .
O20 O15 Mo3 73.1(4) . .
Mo4 O15 Mo3 93.4(3) . .
P1 O15 Mo6 121.1(4) . .
O20 O15 Mo6 133.1(5) . .
Mo4 O15 Mo6 91.9(3) . .
Mo3 O15 Mo6 93.9(3) . .
P1 O17 O20 53.3(4) . .
P1 O17 O5 54.0(4) . .
O20 O17 O5 90.2(5) . .
P1 O17 Mo1 126.6(5) . .
O20 O17 Mo1 73.3(4) . .
O5 O17 Mo1 135.2(5) . .
P1 O17 Mo2 121.9(5) . .
O20 O17 Mo2 133.5(5) . .
O5 O17 Mo2 67.9(4) . .
Mo1 O17 Mo2 93.6(3) . .
P1 O20 O5 58.4(4) . 2_556
P1 O20 O17 58.2(4) . .
O5 O20 O17 95.5(6) 2_556 .
P1 O20 O15 58.7(4) . .
O5 O20 O15 95.0(6) 2_556 .
O17 O20 O15 94.8(6) . .
P1 O20 Mo1 124.5(5) . .
O5 O20 Mo1 130.7(5) 2_556 .
O17 O20 Mo1 66.3(4) . .
O15 O20 Mo1 130.3(5) . .
Mo1 O22 Mo5 139.1(4) . 2_556
Mo4 O9 Mo3 138.0(4) . .

loop_
_geom_bond_atom_site_label_1
_geom_bond_atom_site_label_2
_geom_bond_distance
_geom_bond_site_symmetry_2
P1 O20 1.465(8) 2_556
P1 O20 1.465(8) .
P1 O17 1.553(9) 2_556
P1 O17 1.553(9) .
P1 O5 1.555(8) 2_556
P1 O5 1.555(8) .
P1 O15 1.574(8) 2_556
P1 O15 1.574(8) .
Mo1 O22 1.893(6) .
Mo1 O12 1.928(6) .
Mo1 O21 1.664(5) .
Mo1 O3 1.871(6) .
Mo1 O6 1.886(6) .
Mo1 O17 2.397(9) .
Mo1 O20 2.507(8) .
Mo2 O19 1.651(5) .
Mo2 O11 1.886(6) .
Mo2 O13 1.894(6) .
Mo2 O1 1.911(6) .
Mo2 O6 1.920(6) .
Mo2 O5 2.476(8) .
Mo2 O17 2.491(9) .
Mo3 O18 1.657(6) .
Mo3 O14 1.886(6) .
Mo3 O12 1.871(5) .
Mo3 O9 1.902(7) .
Mo3 O2 1.926(6) 2_556
Mo3 O15 2.401(8) .
Mo4 O8 1.882(6) .
Mo4 O23 1.639(5) .
Mo4 O9 1.892(7) .
Mo4 O3 1.925(6) 2_556
Mo4 O13 1.916(6) 2_556
Mo4 O15 2.466(8) .
Mo5 O10 1.650(6) .
Mo5 O11 1.911(6) .
Mo5 O2 1.882(5) .
Mo5 O7 1.921(6) .
Mo5 O22 1.917(5) 2_556
Mo5 O5 2.436(8) .
Mo6 O16 1.652(6) .
Mo6 O7 1.878(7) .
Mo6 O1 1.891(6) .
Mo6 O8 1.904(6) .
Mo6 O14 1.909(6) .
Mo6 O15 2.483(8) .
Mo6 O5 2.486(9) .
Cu2 N5 1.856(6) .
Cu2 N8 1.874(7) .
N1 C12 1.345(10) .
N1 C2 1.384(10) .
N1 C10 1.457(10) .
N2 C5 1.326(9) .
N2 C3 1.370(10) .
N2 C14 1.468(10) .
N4 C8 1.347(11) .
N4 C16 1.350(11) .
N4 Cu1 1.873(7) .
N5 C5 1.334(9) .
N5 C4 1.361(10) .
N6 C8 1.323(10) .
N6 C1 1.365(11) .
N6 C6 1.477(10) .
N8 C12 1.319(10) .
N8 C9 1.382(10) .
C1 C16 1.352(12) .
C1 H1A 0.9300 .
C2 C9 1.315(12) .
C2 H2A 0.9300 .
C3 C4 1.345(12) .
C3 H3A 0.9300 .
C4 H4A 0.9300 .
C5 H5A 0.9300 .
C6 C21 1.495(11) .
C6 H6B 0.9700 .
C6 H6A 0.9700 .
C7 C21 1.383(11) .
C7 C13 1.386(11) .
C7 H7A 0.9300 .
C8 H8A 0.9300 .
C9 H9A 0.9300 .
C10 C20 1.511(11) .
C10 H10B 0.9700 .
C10 H10A 0.9700 .
C11 C15 1.396(11) .
C11 C21 1.404(10) .
C11 H11A 0.9300 .
C12 H12A 0.9300 .
C13 C20 1.395(10) .
C13 H13A 0.9300 .
C14 C18 1.522(11) .
C14 H14B 0.9700 .
C14 H14A 0.9700 .
C15 C20 1.391(10) .
C15 H15A 0.9300 .
C16 H16A 0.9300 .
C17 C19 1.389(11) .
C17 C18 1.405(10) 2_466
C17 H17 0.9300 .
C18 C19 1.384(11) .
C18 C17 1.405(10) 2_466
C19 H19 0.9300 .
Cu1 N4 1.873(7) 2_347
O2 Mo3 1.926(6) 2_556
O3 Mo4 1.925(6) 2_556
O5 O20 1.694(12) 2_556
O5 O17 1.830(12) .
O13 Mo4 1.916(6) 2_556
O15 O20 1.717(12) .
O17 O20 1.700(12) .
O20 O5 1.694(12) 2_556
O22 Mo5 1.917(5) 2_556

loop_
_geom_hbond_atom_site_label_D
_geom_hbond_atom_site_label_H
_geom_hbond_atom_site_label_A
_geom_hbond_distance_DH
_geom_hbond_distance_HA
_geom_hbond_distance_DA
_geom_hbond_angle_DHA
_geom_hbond_site_symmetry_A
C7 H7A O16 0.93 2.59 3.201(10) 124.1 1_455
C16 H16A O18 0.93 2.54 3.358(12) 146.4 1_455

loop_
_geom_torsion_atom_site_label_1
_geom_torsion_atom_site_label_2
_geom_torsion_atom_site_label_3
_geom_torsion_atom_site_label_4
_geom_torsion
_geom_torsion_site_symmetry_1
_geom_torsion_site_symmetry_4
N8 Cu2 N5 C5 -153(3) . .
N8 Cu2 N5 C4 28(4) . .
N5 Cu2 N8 C12 -172(3) . .
N5 Cu2 N8 C9 11(4) . .
C8 N6 C1 C16 -0.2(10) . .
C6 N6 C1 C16 -172.9(8) . .
C12 N1 C2 C9 0.8(10) . .
C10 N1 C2 C9 -170.0(8) . .
C5 N2 C3 C4 0.4(10) . .
C14 N2 C3 C4 175.5(8) . .
C5 N5 C4 C3 -0.2(11) . .
Cu2 N5 C4 C3 179.0(6) . .
N2 C3 C4 N5 -0.1(11) . .
C4 N5 C5 N2 0.5(10) . .
Cu2 N5 C5 N2 -178.7(6) . .
C3 N2 C5 N5 -0.5(10) . .
C14 N2 C5 N5 -175.5(7) . .
C8 N6 C6 C21 -97.1(10) . .
C1 N6 C6 C21 74.4(11) . .
C1 N6 C8 N4 0.6(10) . .
C6 N6 C8 N4 173.3(7) . .
C16 N4 C8 N6 -0.8(10) . .
Cu1 N4 C8 N6 -171.5(5) . .
N1 C2 C9 N8 -0.4(11) . .
C12 N8 C9 C2 -0.1(11) . .
Cu2 N8 C9 C2 178.0(6) . .
C12 N1 C10 C20 -93.6(10) . .
C2 N1 C10 C20 75.3(10) . .
C9 N8 C12 N1 0.7(11) . .
Cu2 N8 C12 N1 -177.4(6) . .
C2 N1 C12 N8 -1.0(10) . .
C10 N1 C12 N8 169.7(8) . .
C21 C7 C13 C20 -0.3(12) . .
C5 N2 C14 C18 103.7(9) . .
C3 N2 C14 C18 -70.5(10) . .
C21 C11 C15 C20 0.1(12) . .
N6 C1 C16 N4 -0.3(11) . .
C8 N4 C16 C1 0.7(11) . .
Cu1 N4 C16 C1 171.1(6) . .
N2 C14 C18 C19 -62.6(10) . .
N2 C14 C18 C17 116.7(8) . 2_466
C17 C18 C19 C17 0.2(13) 2_466 .
C14 C18 C19 C17 179.5(7) . .
C18 C17 C19 C18 -0.2(13) 2_466 .
C7 C13 C20 C15 0.6(12) . .
C7 C13 C20 C10 -177.6(7) . .
C11 C15 C20 C13 -0.5(12) . .
C11 C15 C20 C10 177.7(8) . .
N1 C10 C20 C13 53.8(10) . .
N1 C10 C20 C15 -124.3(8) . .
C13 C7 C21 C11 -0.2(12) . .
C13 C7 C21 C6 176.8(7) . .
C15 C11 C21 C7 0.3(12) . .
C15 C11 C21 C6 -176.6(8) . .
N6 C6 C21 C7 -112.4(9) . .
N6 C6 C21 C11 64.5(11) . .
C8 N4 Cu1 N4 81(100) . 2_347
C16 N4 Cu1 N4 -88(100) . 2_347
O16 Mo6 O1 Mo2 154.9(6) . .
O7 Mo6 O1 Mo2 51.7(7) . .
O8 Mo6 O1 Mo2 -30.5(11) . .
O14 Mo6 O1 Mo2 -104.9(6) . .
O15 Mo6 O1 Mo2 -43.5(6) . .
O5 Mo6 O1 Mo2 -8.9(5) . .
O19 Mo2 O1 Mo6 -154.7(6) . .
O11 Mo2 O1 Mo6 -52.6(7) . .
O13 Mo2 O1 Mo6 30.4(11) . .
O6 Mo2 O1 Mo6 104.7(6) . .
O5 Mo2 O1 Mo6 9.0(5) . .
O17 Mo2 O1 Mo6 43.0(6) . .
O10 Mo5 O2 Mo3 152.6(5) . 2_556
O11 Mo5 O2 Mo3 -104.9(6) . 2_556
O7 Mo5 O2 Mo3 -26.1(9) . 2_556
O22 Mo5 O2 Mo3 51.8(5) 2_556 2_556
O5 Mo5 O2 Mo3 -41.0(5) . 2_556
O22 Mo1 O3 Mo4 -102.3(6) . 2_556
O12 Mo1 O3 Mo4 -24.8(11) . 2_556
O21 Mo1 O3 Mo4 156.4(6) . 2_556
O6 Mo1 O3 Mo4 55.2(6) . 2_556
O17 Mo1 O3 Mo4 -7.2(5) . 2_556
O20 Mo1 O3 Mo4 -37.1(6) . 2_556
O20 P1 O5 O20 180.000(2) . 2_556
O17 P1 O5 O20 57.1(5) 2_556 2_556
O17 P1 O5 O20 -122.9(5) . 2_556
O5 P1 O5 O20 -156(100) 2_556 2_556
O15 P1 O5 O20 -57.9(5) 2_556 2_556
O15 P1 O5 O20 122.1(5) . 2_556
O20 P1 O5 O17 122.9(5) 2_556 .
O20 P1 O5 O17 -57.1(5) . .
O17 P1 O5 O17 180.000(1) 2_556 .
O5 P1 O5 O17 -33(100) 2_556 .
O15 P1 O5 O17 65.0(5) 2_556 .
O15 P1 O5 O17 -115.0(5) . .
O20 P1 O5 Mo5 -0.1(5) 2_556 .
O20 P1 O5 Mo5 179.9(5) . .
O17 P1 O5 Mo5 56.9(6) 2_556 .
O17 P1 O5 Mo5 -123.1(6) . .
O5 P1 O5 Mo5 -156(100) 2_556 .
O15 P1 O5 Mo5 -58.0(6) 2_556 .
O15 P1 O5 Mo5 122.0(6) . .
O20 P1 O5 Mo2 122.9(6) 2_556 .
O20 P1 O5 Mo2 -57.1(6) . .
O17 P1 O5 Mo2 179.9(5) 2_556 .
O17 P1 O5 Mo2 -0.1(5) . .
O5 P1 O5 Mo2 -33(100) 2_556 .
O15 P1 O5 Mo2 65.0(6) 2_556 .
O15 P1 O5 Mo2 -115.0(6) . .
O20 P1 O5 Mo6 -121.6(6) 2_556 .
O20 P1 O5 Mo6 58.4(6) . .
O17 P1 O5 Mo6 -64.6(6) 2_556 .
O17 P1 O5 Mo6 115.4(6) . .
O5 P1 O5 Mo6 83(100) 2_556 .
O15 P1 O5 Mo6 -179.5(4) 2_556 .
O15 P1 O5 Mo6 0.5(4) . .
O10 Mo5 O5 P1 -177.2(7) . .
O11 Mo5 O5 P1 131.8(6) . .
O2 Mo5 O5 P1 44.8(6) . .
O7 Mo5 O5 P1 -128.4(6) . .
O22 Mo5 O5 P1 -43.2(6) 2_556 .
O10 Mo5 O5 O20 -177.3(8) . 2_556
O11 Mo5 O5 O20 131.7(5) . 2_556
O2 Mo5 O5 O20 44.7(4) . 2_556
O7 Mo5 O5 O20 -128.5(5) . 2_556
O22 Mo5 O5 O20 -43.3(4) 2_556 2_556
O10 Mo5 O5 O17 110.5(10) . .
O11 Mo5 O5 O17 59.4(7) . .
O2 Mo5 O5 O17 -27.6(7) . .
O7 Mo5 O5 O17 159.2(8) . .
O22 Mo5 O5 O17 -115.6(7) 2_556 .
O10 Mo5 O5 Mo2 47.8(10) . .
O11 Mo5 O5 Mo2 -3.2(2) . .
O2 Mo5 O5 Mo2 -90.2(3) . .
O7 Mo5 O5 Mo2 96.5(3) . .
O22 Mo5 O5 Mo2 -178.3(3) 2_556 .
O10 Mo5 O5 Mo6 -43.6(10) . .
O11 Mo5 O5 Mo6 -94.7(3) . .
O2 Mo5 O5 Mo6 178.3(2) . .
O7 Mo5 O5 Mo6 5.1(2) . .
O22 Mo5 O5 Mo6 90.3(3) 2_556 .
O19 Mo2 O5 P1 177.5(6) . .
O11 Mo2 O5 P1 -134.1(6) . .
O13 Mo2 O5 P1 -46.3(5) . .
O1 Mo2 O5 P1 125.4(6) . .
O6 Mo2 O5 P1 41.0(5) . .
O17 Mo2 O5 P1 0.0(4) . .
O19 Mo2 O5 O20 -114.1(9) . 2_556
O11 Mo2 O5 O20 -65.6(7) . 2_556
O13 Mo2 O5 O20 22.2(7) . 2_556
O1 Mo2 O5 O20 -166.2(8) . 2_556
O6 Mo2 O5 O20 109.4(7) . 2_556
O17 Mo2 O5 O20 68.5(7) . 2_556
O19 Mo2 O5 O17 177.4(8) . .
O11 Mo2 O5 O17 -134.1(5) . .
O13 Mo2 O5 O17 -46.3(4) . .
O1 Mo2 O5 O17 125.3(5) . .
O6 Mo2 O5 O17 40.9(4) . .
O19 Mo2 O5 Mo5 -45.2(9) . .
O11 Mo2 O5 Mo5 3.3(2) . .
O13 Mo2 O5 Mo5 91.1(3) . .
O1 Mo2 O5 Mo5 -97.3(3) . .
O6 Mo2 O5 Mo5 178.3(3) . .
O17 Mo2 O5 Mo5 137.4(5) . .
O19 Mo2 O5 Mo6 47.5(9) . .
O11 Mo2 O5 Mo6 96.0(3) . .
O13 Mo2 O5 Mo6 -176.2(3) . .
O1 Mo2 O5 Mo6 -4.6(3) . .
O6 Mo2 O5 Mo6 -89.0(3) . .
O17 Mo2 O5 Mo6 -129.9(5) . .
O16 Mo6 O5 P1 178.0(7) . .
O7 Mo6 O5 P1 131.2(6) . .
O1 Mo6 O5 P1 -125.9(6) . .
O8 Mo6 O5 P1 45.7(5) . .
O14 Mo6 O5 P1 -40.5(5) . .
O15 Mo6 O5 P1 -0.4(4) . .
O16 Mo6 O5 O20 110.5(10) . 2_556
O7 Mo6 O5 O20 63.8(7) . 2_556
O1 Mo6 O5 O20 166.7(8) . 2_556
O8 Mo6 O5 O20 -21.8(7) . 2_556
O14 Mo6 O5 O20 -107.9(7) . 2_556
O15 Mo6 O5 O20 -67.8(7) . 2_556
O16 Mo6 O5 O17 -115.6(10) . .
O7 Mo6 O5 O17 -162.3(7) . .
O1 Mo6 O5 O17 -59.5(6) . .
O8 Mo6 O5 O17 112.1(6) . .
O14 Mo6 O5 O17 25.9(6) . .
O15 Mo6 O5 O17 66.1(6) . .
O16 Mo6 O5 Mo5 41.5(10) . .
O7 Mo6 O5 Mo5 -5.2(2) . .
O1 Mo6 O5 Mo5 97.6(3) . .
O8 Mo6 O5 Mo5 -90.8(3) . .
O14 Mo6 O5 Mo5 -177.0(2) . .
O15 Mo6 O5 Mo5 -136.9(5) . .
O16 Mo6 O5 Mo2 -51.5(10) . .
O7 Mo6 O5 Mo2 -98.2(3) . .
O1 Mo6 O5 Mo2 4.6(3) . .
O8 Mo6 O5 Mo2 176.2(3) . .
O14 Mo6 O5 Mo2 90.0(3) . .
O15 Mo6 O5 Mo2 130.1(4) . .
O19 Mo2 O6 Mo1 152.7(6) . .
O11 Mo2 O6 Mo1 -30.1(11) . .
O13 Mo2 O6 Mo1 51.4(6) . .
O1 Mo2 O6 Mo1 -106.1(6) . .
O5 Mo2 O6 Mo1 -41.4(6) . .
O17 Mo2 O6 Mo1 -10.9(5) . .
O22 Mo1 O6 Mo2 33.0(11) . .
O12 Mo1 O6 Mo2 105.5(6) . .
O21 Mo1 O6 Mo2 -154.5(6) . .
O3 Mo1 O6 Mo2 -52.0(6) . .
O17 Mo1 O6 Mo2 11.0(5) . .
O20 Mo1 O6 Mo2 41.4(6) . .
O16 Mo6 O7 Mo5 -155.8(6) . .
O1 Mo6 O7 Mo5 -52.0(6) . .
O8 Mo6 O7 Mo5 104.8(6) . .
O14 Mo6 O7 Mo5 31.1(10) . .
O15 Mo6 O7 Mo5 41.6(6) . .
O5 Mo6 O7 Mo5 10.2(5) . .
O10 Mo5 O7 Mo6 154.4(6) . .
O11 Mo5 O7 Mo6 52.2(6) . .
O2 Mo5 O7 Mo6 -26.9(10) . .
O22 Mo5 O7 Mo6 -105.0(6) 2_556 .
O5 Mo5 O7 Mo6 -10.3(5) . .
O23 Mo4 O8 Mo6 -155.0(6) . .
O9 Mo4 O8 Mo6 -53.0(7) . .
O3 Mo4 O8 Mo6 104.3(7) 2_556 .
O13 Mo4 O8 Mo6 30.7(11) 2_556 .
O15 Mo4 O8 Mo6 7.6(6) . .
O16 Mo6 O8 Mo4 152.6(7) . .
O7 Mo6 O8 Mo4 -104.8(7) . .
O1 Mo6 O8 Mo4 -22.1(12) . .
O14 Mo6 O8 Mo4 52.6(7) . .
O15 Mo6 O8 Mo4 -7.6(6) . .
O5 Mo6 O8 Mo4 -41.6(7) . .
O19 Mo2 O11 Mo5 158.1(6) . .
O13 Mo2 O11 Mo5 -100.1(6) . .
O1 Mo2 O11 Mo5 56.7(6) . .
O6 Mo2 O11 Mo5 -19.1(11) . .
O5 Mo2 O11 Mo5 -6.5(5) . .
O17 Mo2 O11 Mo5 -36.1(6) . .
O10 Mo5 O11 Mo2 -157.6(6) . .
O2 Mo5 O11 Mo2 100.0(6) . .
O7 Mo5 O11 Mo2 -56.0(6) . .
O22 Mo5 O11 Mo2 19.1(10) 2_556 .
O5 Mo5 O11 Mo2 6.5(5) . .
O22 Mo1 O12 Mo3 57.5(6) . .
O21 Mo1 O12 Mo3 158.1(5) . .
O3 Mo1 O12 Mo3 -20.7(10) . .
O6 Mo1 O12 Mo3 -100.9(6) . .
O17 Mo1 O12 Mo3 -36.6(6) . .
O20 Mo1 O12 Mo3 -7.0(5) . .
O18 Mo3 O12 Mo1 -156.3(5) . .
O14 Mo3 O12 Mo1 100.1(6) . .
O9 Mo3 O12 Mo1 17.6(11) . .
O2 Mo3 O12 Mo1 -56.3(6) 2_556 .
O15 Mo3 O12 Mo1 36.5(6) . .
O19 Mo2 O13 Mo4 -156.2(6) . 2_556
O11 Mo2 O13 Mo4 101.3(7) . 2_556
O1 Mo2 O13 Mo4 18.6(12) . 2_556
O6 Mo2 O13 Mo4 -55.6(7) . 2_556
O5 Mo2 O13 Mo4 38.0(7) . 2_556
O17 Mo2 O13 Mo4 4.6(6) . 2_556
O18 Mo3 O14 Mo6 158.1(6) . .
O12 Mo3 O14 Mo6 -100.4(6) . .
O9 Mo3 O14 Mo6 56.8(6) . .
O2 Mo3 O14 Mo6 -17.9(11) 2_556 .
O15 Mo3 O14 Mo6 -6.1(5) . .
O16 Mo6 O14 Mo3 -155.3(6) . .
O7 Mo6 O14 Mo3 17.9(11) . .
O1 Mo6 O14 Mo3 101.4(6) . .
O8 Mo6 O14 Mo3 -56.0(6) . .
O15 Mo6 O14 Mo3 6.0(5) . .
O5 Mo6 O14 Mo3 36.6(6) . .
O20 P1 O15 O20 180.000(4) 2_556 .
O17 P1 O15 O20 -122.2(5) 2_556 .
O17 P1 O15 O20 57.8(5) . .
O5 P1 O15 O20 -57.6(5) 2_556 .
O5 P1 O15 O20 122.4(5) . .
O15 P1 O15 O20 57(100) 2_556 .
O20 P1 O15 Mo4 -58.0(6) 2_556 .
O20 P1 O15 Mo4 122.0(6) . .
O17 P1 O15 Mo4 -0.2(5) 2_556 .
O17 P1 O15 Mo4 179.8(5) . .
O5 P1 O15 Mo4 64.4(5) 2_556 .
O5 P1 O15 Mo4 -115.6(5) . .
O15 P1 O15 Mo4 179(100) 2_556 .
O20 P1 O15 Mo3 179.4(5) 2_556 .
O20 P1 O15 Mo3 -0.6(5) . .
O17 P1 O15 Mo3 -122.8(6) 2_556 .
O17 P1 O15 Mo3 57.2(6) . .
O5 P1 O15 Mo3 -58.2(6) 2_556 .
O5 P1 O15 Mo3 121.8(6) . .
O15 P1 O15 Mo3 56(100) 2_556 .
O20 P1 O15 Mo6 57.1(6) 2_556 .
O20 P1 O15 Mo6 -122.9(6) . .
O17 P1 O15 Mo6 114.9(6) 2_556 .
O17 P1 O15 Mo6 -65.1(6) . .
O5 P1 O15 Mo6 179.5(4) 2_556 .
O5 P1 O15 Mo6 -0.5(4) . .
O15 P1 O15 Mo6 -66(100) 2_556 .
O8 Mo4 O15 P1 125.4(6) . .
O23 Mo4 O15 P1 -179.7(6) . .
O9 Mo4 O15 P1 -131.9(6) . .
O3 Mo4 O15 P1 40.6(5) 2_556 .
O13 Mo4 O15 P1 -45.4(5) 2_556 .
O8 Mo4 O15 O20 -167.9(8) . .
O23 Mo4 O15 O20 -113.0(9) . .
O9 Mo4 O15 O20 -65.1(7) . .
O3 Mo4 O15 O20 107.3(7) 2_556 .
O13 Mo4 O15 O20 21.3(7) 2_556 .
O8 Mo4 O15 Mo3 -97.8(3) . .
O23 Mo4 O15 Mo3 -42.9(9) . .
O9 Mo4 O15 Mo3 5.0(3) . .
O3 Mo4 O15 Mo3 177.4(3) 2_556 .
O13 Mo4 O15 Mo3 91.4(3) 2_556 .
O8 Mo4 O15 Mo6 -3.8(3) . .
O23 Mo4 O15 Mo6 51.2(9) . .
O9 Mo4 O15 Mo6 99.0(3) . .
O3 Mo4 O15 Mo6 -88.5(3) 2_556 .
O13 Mo4 O15 Mo6 -174.5(2) 2_556 .
O18 Mo3 O15 P1 177.6(7) . .
O14 Mo3 O15 P1 -130.5(6) . .
O12 Mo3 O15 P1 -42.5(5) . .
O9 Mo3 O15 P1 129.5(6) . .
O2 Mo3 O15 P1 44.8(5) 2_556 .
O18 Mo3 O15 O20 177.1(8) . .
O14 Mo3 O15 O20 -131.0(5) . .
O12 Mo3 O15 O20 -43.0(4) . .
O9 Mo3 O15 O20 129.0(5) . .
O2 Mo3 O15 O20 44.3(4) 2_556 .
O18 Mo3 O15 Mo4 43.2(10) . .
O14 Mo3 O15 Mo4 95.1(3) . .
O12 Mo3 O15 Mo4 -176.9(3) . .
O9 Mo3 O15 Mo4 -4.9(3) . .
O2 Mo3 O15 Mo4 -89.6(3) 2_556 .
O18 Mo3 O15 Mo6 -48.9(10) . .
O14 Mo3 O15 Mo6 3.0(3) . .
O12 Mo3 O15 Mo6 91.0(3) . .
O9 Mo3 O15 Mo6 -97.0(3) . .
O2 Mo3 O15 Mo6 178.3(2) 2_556 .
O16 Mo6 O15 P1 -178.3(5) . .
O7 Mo6 O15 P1 -41.7(5) . .
O1 Mo6 O15 P1 48.1(5) . .
O8 Mo6 O15 P1 -126.1(6) . .
O14 Mo6 O15 P1 133.6(6) . .
O5 Mo6 O15 P1 0.4(4) . .
O16 Mo6 O15 O20 115.6(8) . .
O7 Mo6 O15 O20 -107.8(7) . .
O1 Mo6 O15 O20 -17.9(7) . .
O8 Mo6 O15 O20 167.8(8) . .
O14 Mo6 O15 O20 67.5(7) . .
O5 Mo6 O15 O20 -65.6(7) . .
O16 Mo6 O15 Mo4 -48.5(8) . .
O7 Mo6 O15 Mo4 88.2(3) . .
O1 Mo6 O15 Mo4 178.0(3) . .
O8 Mo6 O15 Mo4 3.7(3) . .
O14 Mo6 O15 Mo4 -96.6(3) . .
O5 Mo6 O15 Mo4 130.3(4) . .
O16 Mo6 O15 Mo3 45.1(8) . .
O7 Mo6 O15 Mo3 -178.3(3) . .
O1 Mo6 O15 Mo3 -88.4(3) . .
O8 Mo6 O15 Mo3 97.3(3) . .
O14 Mo6 O15 Mo3 -3.0(3) . .
O5 Mo6 O15 Mo3 -136.2(5) . .
O20 P1 O17 O20 180.0 2_556 .
O17 P1 O17 O20 -57(59) 2_556 .
O5 P1 O17 O20 56.9(5) 2_556 .
O5 P1 O17 O20 -123.1(5) . .
O15 P1 O17 O20 122.0(5) 2_556 .
O15 P1 O17 O20 -58.0(5) . .
O20 P1 O17 O5 -56.9(5) 2_556 .
O20 P1 O17 O5 123.1(5) . .
O17 P1 O17 O5 66(59) 2_556 .
O5 P1 O17 O5 180.000(1) 2_556 .
O15 P1 O17 O5 -114.8(5) 2_556 .
O15 P1 O17 O5 65.2(5) . .
O20 P1 O17 Mo1 179.5(5) 2_556 .
O20 P1 O17 Mo1 -0.5(5) . .
O17 P1 O17 Mo1 -57(58) 2_556 .
O5 P1 O17 Mo1 56.4(7) 2_556 .
O5 P1 O17 Mo1 -123.6(7) . .
O15 P1 O17 Mo1 121.6(6) 2_556 .
O15 P1 O17 Mo1 -58.4(6) . .
O20 P1 O17 Mo2 -56.8(6) 2_556 .
O20 P1 O17 Mo2 123.2(6) . .
O17 P1 O17 Mo2 66(58) 2_556 .
O5 P1 O17 Mo2 -179.9(5) 2_556 .
O5 P1 O17 Mo2 0.1(5) . .
O15 P1 O17 Mo2 -114.8(6) 2_556 .
O15 P1 O17 Mo2 65.2(6) . .
O20 O5 O17 P1 42.3(4) 2_556 .
Mo5 O5 O17 P1 107.8(7) . .
Mo2 O5 O17 P1 179.9(4) . .
Mo6 O5 O17 P1 -105.4(6) . .
P1 O5 O17 O20 42.2(4) . .
O20 O5 O17 O20 84.5(6) 2_556 .
Mo5 O5 O17 O20 150.0(6) . .
Mo2 O5 O17 O20 -137.9(5) . .
Mo6 O5 O17 O20 -63.2(7) . .
P1 O5 O17 Mo1 108.2(7) . .
O20 O5 O17 Mo1 150.6(6) 2_556 .
Mo5 O5 O17 Mo1 -144.0(5) . .
Mo2 O5 O17 Mo1 -71.8(6) . .
Mo6 O5 O17 Mo1 2.8(10) . .
P1 O5 O17 Mo2 -179.9(4) . .
O20 O5 O17 Mo2 -137.6(5) 2_556 .
Mo5 O5 O17 Mo2 -72.1(6) . .
Mo6 O5 O17 Mo2 74.6(5) . .
O22 Mo1 O17 P1 -42.4(6) . .
O12 Mo1 O17 P1 43.7(6) . .
O21 Mo1 O17 P1 175.8(6) . .
O3 Mo1 O17 P1 -129.5(7) . .
O6 Mo1 O17 P1 129.3(7) . .
O20 Mo1 O17 P1 0.4(4) . .
O22 Mo1 O17 O20 -42.8(4) . .
O12 Mo1 O17 O20 43.3(4) . .
O21 Mo1 O17 O20 175.4(8) . .
O3 Mo1 O17 O20 -129.9(5) . .
O6 Mo1 O17 O20 129.0(5) . .
O22 Mo1 O17 O5 -115.4(7) . .
O12 Mo1 O17 O5 -29.3(7) . .
O21 Mo1 O17 O5 102.8(10) . .
O3 Mo1 O17 O5 157.5(8) . .
O6 Mo1 O17 O5 56.4(7) . .
O20 Mo1 O17 O5 -72.6(7) . .
O22 Mo1 O17 Mo2 -177.3(2) . .
O12 Mo1 O17 Mo2 -91.2(3) . .
O21 Mo1 O17 Mo2 40.8(10) . .
O3 Mo1 O17 Mo2 95.5(3) . .
O6 Mo1 O17 Mo2 -5.6(3) . .
O20 Mo1 O17 Mo2 -134.5(5) . .
O19 Mo2 O17 P1 -177.8(6) . .
O11 Mo2 O17 P1 40.1(5) . .
O13 Mo2 O17 P1 126.6(6) . .
O1 Mo2 O17 P1 -47.9(5) . .
O6 Mo2 O17 P1 -132.3(6) . .
O5 Mo2 O17 P1 0.0(4) . .
O19 Mo2 O17 O20 -110.1(9) . .
O11 Mo2 O17 O20 107.8(7) . .
O13 Mo2 O17 O20 -165.7(8) . .
O1 Mo2 O17 O20 19.8(7) . .
O6 Mo2 O17 O20 -64.6(7) . .
O5 Mo2 O17 O20 67.6(7) . .
O19 Mo2 O17 O5 -177.7(7) . .
O11 Mo2 O17 O5 40.2(4) . .
O13 Mo2 O17 O5 126.7(5) . .
O1 Mo2 O17 O5 -47.8(4) . .
O6 Mo2 O17 O5 -132.3(5) . .
O19 Mo2 O17 Mo1 -39.8(9) . .
O11 Mo2 O17 Mo1 178.1(3) . .
O13 Mo2 O17 Mo1 -95.4(3) . .
O1 Mo2 O17 Mo1 90.1(3) . .
O6 Mo2 O17 Mo1 5.6(3) . .
O5 Mo2 O17 Mo1 137.9(5) . .
O20 P1 O20 O5 132(100) 2_556 2_556
O17 P1 O20 O5 -59.2(5) 2_556 2_556
O17 P1 O20 O5 120.8(5) . 2_556
O5 P1 O20 O5 180.000(2) . 2_556
O15 P1 O20 O5 60.4(5) 2_556 2_556
O15 P1 O20 O5 -119.6(5) . 2_556
O20 P1 O20 O17 12(100) 2_556 .
O17 P1 O20 O17 180.0 2_556 .
O5 P1 O20 O17 -120.8(5) 2_556 .
O5 P1 O20 O17 59.2(5) . .
O15 P1 O20 O17 -60.4(5) 2_556 .
O15 P1 O20 O17 119.6(5) . .
O20 P1 O20 O15 -108(100) 2_556 .
O17 P1 O20 O15 60.4(5) 2_556 .
O17 P1 O20 O15 -119.6(5) . .
O5 P1 O20 O15 119.6(5) 2_556 .
O5 P1 O20 O15 -60.4(5) . .
O15 P1 O20 O15 180.000(3) 2_556 .
O20 P1 O20 Mo1 12(100) 2_556 .
O17 P1 O20 Mo1 -179.6(5) 2_556 .
O17 P1 O20 Mo1 0.4(5) . .
O5 P1 O20 Mo1 -120.4(7) 2_556 .
O5 P1 O20 Mo1 59.6(7) . .
O15 P1 O20 Mo1 -60.0(7) 2_556 .
O15 P1 O20 Mo1 120.0(7) . .
O5 O17 O20 P1 -42.6(4) . .
Mo1 O17 O20 P1 179.6(4) . .
Mo2 O17 O20 P1 -101.6(7) . .
P1 O17 O20 O5 -47.3(4) . 2_556
O5 O17 O20 O5 -89.9(6) . 2_556
Mo1 O17 O20 O5 132.3(5) . 2_556
Mo2 O17 O20 O5 -148.9(6) . 2_556
P1 O17 O20 O15 48.2(4) . .
O5 O17 O20 O15 5.6(6) . .
Mo1 O17 O20 O15 -132.2(5) . .
Mo2 O17 O20 O15 -53.4(8) . .
P1 O17 O20 Mo1 -179.6(4) . .
O5 O17 O20 Mo1 137.8(5) . .
Mo2 O17 O20 Mo1 78.8(6) . .
Mo4 O15 O20 P1 -101.8(6) . .
Mo3 O15 O20 P1 179.5(4) . .
Mo6 O15 O20 P1 100.1(6) . .
P1 O15 O20 O5 48.1(4) . 2_556
Mo4 O15 O20 O5 -53.8(8) . 2_556
Mo3 O15 O20 O5 -132.5(5) . 2_556
Mo6 O15 O20 O5 148.2(6) . 2_556
P1 O15 O20 O17 -47.9(4) . .
Mo4 O15 O20 O17 -149.7(6) . .
Mo3 O15 O20 O17 131.6(5) . .
Mo6 O15 O20 O17 52.2(8) . .
P1 O15 O20 Mo1 -110.7(6) . .
Mo4 O15 O20 Mo1 147.5(5) . .
Mo3 O15 O20 Mo1 68.8(5) . .
Mo6 O15 O20 Mo1 -10.5(10) . .
O22 Mo1 O20 P1 131.4(7) . .
O12 Mo1 O20 P1 -130.9(7) . .
O21 Mo1 O20 P1 -176.0(6) . .
O3 Mo1 O20 P1 43.8(6) . .
O6 Mo1 O20 P1 -45.0(6) . .
O17 Mo1 O20 P1 -0.4(5) . .
O22 Mo1 O20 O5 55.7(6) . 2_556
O12 Mo1 O20 O5 153.4(7) . 2_556
O21 Mo1 O20 O5 108.3(10) . 2_556
O3 Mo1 O20 O5 -31.9(7) . 2_556
O6 Mo1 O20 O5 -120.7(7) . 2_556
O17 Mo1 O20 O5 -76.1(7) . 2_556
O22 Mo1 O20 O17 131.8(5) . .
O12 Mo1 O20 O17 -130.5(5) . .
O21 Mo1 O20 O17 -175.6(8) . .
O3 Mo1 O20 O17 44.2(4) . .
O6 Mo1 O20 O17 -44.6(4) . .
O22 Mo1 O20 O15 -152.7(7) . .
O12 Mo1 O20 O15 -55.1(6) . .
O21 Mo1 O20 O15 -100.2(10) . .
O3 Mo1 O20 O15 119.6(7) . .
O6 Mo1 O20 O15 30.8(7) . .
O17 Mo1 O20 O15 75.4(7) . .
O12 Mo1 O22 Mo5 -55.5(5) . 2_556
O21 Mo1 O22 Mo5 -155.1(5) . 2_556
O3 Mo1 O22 Mo5 102.2(5) . 2_556
O6 Mo1 O22 Mo5 17.4(10) . 2_556
O17 Mo1 O22 Mo5 37.1(5) . 2_556
O20 Mo1 O22 Mo5 8.1(4) . 2_556
O8 Mo4 O9 Mo3 52.1(6) . .
O23 Mo4 O9 Mo3 155.0(6) . .
O3 Mo4 O9 Mo3 -28.9(11) 2_556 .
O13 Mo4 O9 Mo3 -104.0(6) 2_556 .
O15 Mo4 O9 Mo3 -9.4(5) . .
O18 Mo3 O9 Mo4 -155.7(6) . .
O14 Mo3 O9 Mo4 -52.6(6) . .
O12 Mo3 O9 Mo4 30.4(11) . .
O2 Mo3 O9 Mo4 104.5(6) 2_556 .
O15 Mo3 O9 Mo4 9.5(5) . .
